data_7225746
loop_
_publ_author_name
'Saunders, Lucy K.'
'Nowell, Harriott'
'Raithby, Paul R.'
'Wilson, Chick C.'

_publ_section_title
;
 Crystal engineering urea organic acid hydrogen bonded networks with
 solvent inclusion properties
;
_journal_issue 31
_journal_name_full CrystEngComm
_journal_page_first 5916
_journal_paper_doi 10.1039/C6CE00872K
_journal_volume 18
_journal_year 2016
_chemical_formula_moiety 'C8 H5 N1 O6, 2(C7 H8 N2 O1)'
_chemical_formula_sum 'C22 H21 N5 O8'
_chemical_formula_weight 483.44
_chemical_name_systematic 'bis(n-phenylurea) 5-nitroisophthalic acid'
_space_group_crystal_system triclinic
_space_group_IT_number 2
_space_group_name_Hall '-P 1'
_space_group_name_H-M_alt 'P -1'
_symmetry_space_group_name_Hall '-P 1'
_symmetry_space_group_name_H-M 'P -1'
_atom_sites_solution_hydrogens difmap
_audit_creation_method SHELXL-2014
_audit_update_record
;
2016-04-01 deposited with the CCDC.
2016-06-28 downloaded from the CCDC.
;
_cell_angle_alpha 71.440(7)
_cell_angle_beta 78.479(7)
_cell_angle_gamma 83.019(7)
_cell_formula_units_Z 2
_cell_length_a 8.9131(7)
_cell_length_b 9.7105(8)
_cell_length_c 13.3778(11)
_cell_measurement_reflns_used 2410
_cell_measurement_temperature 150
_cell_measurement_theta_max 26.7230
_cell_measurement_theta_min 3.6530
_cell_volume 1073.43(16)
_computing_cell_refinement
;
CrysAlisPro, Agilent Technologies,
Version 1.171.37.33 (release 27-03-2014 CrysAlis171 .NET)
(compiled Mar 27 2014,17:12:48)
;
_computing_data_collection
;
CrysAlisPro, Agilent Technologies,
Version 1.171.37.33 (release 27-03-2014 CrysAlis171 .NET)
(compiled Mar 27 2014,17:12:48)
;
_computing_data_reduction
;
CrysAlisPro, Agilent Technologies,
Version 1.171.37.33 (release 27-03-2014 CrysAlis171 .NET)
(compiled Mar 27 2014,17:12:48)
;
_computing_structure_refinement 'SHELXL-2013 (Sheldrick, 2013)'
_computing_structure_solution 'SHELXS-2013 (Sheldrick, 2013)'
_diffrn_ambient_temperature 150
_diffrn_detector 'CCD plate'
_diffrn_detector_area_resol_mean 16.1468
_diffrn_detector_type EosS2
_diffrn_measured_fraction_theta_full 0.997
_diffrn_measured_fraction_theta_max 0.833
_diffrn_measurement_device 'four-circle diffractometer'
_diffrn_measurement_device_type 'New Xcalibur, EosS2'
_diffrn_radiation_monochromator graphite
_diffrn_radiation_probe x-ray
_diffrn_radiation_type 'Mo K\a'
_diffrn_radiation_wavelength 0.71073
_diffrn_reflns_av_R_equivalents 0.0259
_diffrn_reflns_av_unetI/netI 0.0650
_diffrn_reflns_Laue_measured_fraction_full 0.997
_diffrn_reflns_Laue_measured_fraction_max 0.833
_diffrn_reflns_limit_h_max 12
_diffrn_reflns_limit_h_min -12
_diffrn_reflns_limit_k_max 13
_diffrn_reflns_limit_k_min -13
_diffrn_reflns_limit_l_max 17
_diffrn_reflns_limit_l_min -17
_diffrn_reflns_number 8876
_diffrn_reflns_point_group_measured_fraction_full 0.997
_diffrn_reflns_point_group_measured_fraction_max 0.833
_diffrn_reflns_theta_full 25.242
_diffrn_reflns_theta_max 29.343
_diffrn_reflns_theta_min 3.321
_diffrn_source 'Enhance (Mo) X-ray Source'
_exptl_absorpt_coefficient_mu 0.116
_exptl_absorpt_correction_T_max 1.00000
_exptl_absorpt_correction_T_min 0.98349
_exptl_absorpt_correction_type multi-scan
_exptl_absorpt_process_details
;
CrysAlisPro, Agilent Technologies,
Version 1.171.37.33 (release 27-03-2014 CrysAlis171 .NET)
(compiled Mar 27 2014,17:12:48)
Empirical absorption correction using spherical harmonics,
 implemented in SCALE3 ABSPACK scaling algorithm.
;
_exptl_crystal_colour yellow
_exptl_crystal_density_diffrn 1.496
_exptl_crystal_density_method 'not measured'
_exptl_crystal_description 'rectangular needle'
_exptl_crystal_F_000 504
_exptl_crystal_size_max 0.2
_exptl_crystal_size_mid 0.1
_exptl_crystal_size_min 0.1
_refine_diff_density_max 0.240
_refine_diff_density_min -0.300
_refine_diff_density_rms 0.055
_refine_ls_extinction_method none
_refine_ls_goodness_of_fit_ref 1.023
_refine_ls_hydrogen_treatment refall
_refine_ls_matrix_type full
_refine_ls_number_parameters 400
_refine_ls_number_reflns 4920
_refine_ls_number_restraints 0
_refine_ls_restrained_S_all 1.023
_refine_ls_R_factor_all 0.0930
_refine_ls_R_factor_gt 0.0520
_refine_ls_shift/su_max 0.000
_refine_ls_shift/su_mean 0.000
_refine_ls_structure_factor_coef Fsqd
_refine_ls_weighting_details 'w=1/[\s^2^(Fo^2^)+(0.0414P)^2^+0.0588P] where P=(Fo^2^+2Fc^2^)/3'
_refine_ls_weighting_scheme calc
_refine_ls_wR_factor_gt 0.0933
_refine_ls_wR_factor_ref 0.1101
_reflns_Friedel_coverage 0.000
_reflns_number_gt 3277
_reflns_number_total 4920
_reflns_threshold_expression 'I > 2\s(I)'
_cod_data_source_file c6ce00872k2.cif
_cod_data_source_block NS1
_cod_depositor_comments 'Adding full bibliography for 7225737--7225747.cif.'
_cod_database_code 7225746
_shelx_space_group_comment
;
The symmetry employed for this shelxl refinement is uniquely defined
by the following loop, which should always be used as a source of
symmetry information in preference to the above space-group names.
They are only intended as comments.
;
_shelxl_version_number 2014-3

loop_
_space_group_symop_operation_xyz
'x, y, z'
'-x, -y, -z'

loop_
_atom_site_label
_atom_site_type_symbol
_atom_site_fract_x
_atom_site_fract_y
_atom_site_fract_z
_atom_site_U_iso_or_equiv
_atom_site_adp_type
_atom_site_occupancy
_atom_site_site_symmetry_order
_atom_site_calc_flag
H2 H 0.320(2) 0.889(2) 0.1777(14) 0.015(5) Uiso 1 1 d
H4 H 0.663(2) 0.575(2) 0.1974(14) 0.019(5) Uiso 1 1 d
H5 H 0.669(2) 0.469(2) 0.0169(16) 0.024(5) Uiso 1 1 d
H13 H 0.723(3) 0.089(3) 0.307(2) 0.054(8) Uiso 1 1 d
H3 H 0.224(2) 0.469(2) 0.3159(15) 0.028(6) Uiso 1 1 d
H6 H 0.577(2) 0.707(2) -0.0554(15) 0.026(6) Uiso 1 1 d
H20 H 0.232(3) 0.013(2) 0.4087(17) 0.036(6) Uiso 1 1 d
H16 H 0.502(2) -0.356(2) 0.4846(16) 0.029(6) Uiso 1 1 d
H17 H 0.277(2) -0.488(2) 0.5564(15) 0.029(6) Uiso 1 1 d
H15 H 0.492(3) 0.021(3) 0.3875(17) 0.035(7) Uiso 1 1 d
H10 H 1.036(3) 0.328(2) -0.0552(17) 0.035(6) Uiso 1 1 d
H7 H 0.723(2) 0.866(2) -0.1948(16) 0.030(6) Uiso 1 1 d
H11 H 1.043(3) 0.108(3) 0.0601(18) 0.046(7) Uiso 1 1 d
H9 H 1.060(3) 0.550(2) -0.1994(16) 0.032(6) Uiso 1 1 d
H14 H 0.856(3) -0.028(3) 0.2900(18) 0.040(7) Uiso 1 1 d
H19 H 0.016(2) -0.112(2) 0.4773(16) 0.031(6) Uiso 1 1 d
H18 H 0.036(3) -0.372(2) 0.5571(16) 0.038(6) Uiso 1 1 d
H8 H 0.972(2) 0.790(2) -0.2713(16) 0.032(6) Uiso 1 1 d
H12 H 0.906(3) 0.014(3) 0.0916(19) 0.054(8) Uiso 1 1 d
H1 H 0.640(3) 1.076(3) 0.0769(19) 0.060(8) Uiso 1 1 d
H21 H -0.115(3) 0.699(3) 0.3336(19) 0.056(8) Uiso 1 1 d
O5 O 0.04677(15) 0.87650(15) 0.23154(11) 0.0283(3) Uani 1 1 d
O3 O 0.76014(15) 0.83561(15) 0.09876(11) 0.0273(3) Uani 1 1 d
O4 O 0.56242(16) 0.99881(15) 0.11389(12) 0.0292(4) Uani 1 1 d
O6 O -0.01631(16) 0.64858(15) 0.32100(11) 0.0251(3) Uani 1 1 d
O1 O 0.70806(15) -0.24088(15) 0.37213(11) 0.0272(3) Uani 1 1 d
O7 O 0.40809(17) 0.26197(15) 0.34874(11) 0.0288(4) Uani 1 1 d
C10 C 0.2458(2) 0.6903(2) 0.24912(14) 0.0176(4) Uani 1 1 d
N2 N 0.5145(2) -0.0706(2) 0.39569(13) 0.0232(4) Uani 1 1 d
N1 N 0.49922(19) 0.35101(18) 0.28901(13) 0.0230(4) Uani 1 1 d
N3 N 0.7585(2) -0.0029(2) 0.32127(15) 0.0285(4) Uani 1 1 d
O8 O 0.63201(17) 0.31703(16) 0.25320(12) 0.0339(4) Uani 1 1 d
C13 C 0.5091(2) 0.7531(2) 0.17833(14) 0.0177(4) Uani 1 1 d
C9 C 0.2926(2) 0.5443(2) 0.28113(15) 0.0184(4) Uani 1 1 d
C8 C 0.4478(2) 0.5060(2) 0.25896(14) 0.0180(4) Uani 1 1 d
C14 C 0.5570(2) 0.6066(2) 0.20850(15) 0.0196(4) Uani 1 1 d
C15 C 0.6239(2) 0.8661(2) 0.12615(15) 0.0207(4) Uani 1 1 d
C11 C 0.0824(2) 0.7472(2) 0.26609(15) 0.0191(4) Uani 1 1 d
C3 C 0.4012(2) -0.3088(2) 0.48455(16) 0.0239(5) Uani 1 1 d
C12 C 0.3538(2) 0.7937(2) 0.19778(15) 0.0183(4) Uani 1 1 d
C2 C 0.3875(2) -0.1588(2) 0.43943(14) 0.0195(4) Uani 1 1 d
C1 C 0.6633(2) -0.1118(2) 0.36341(15) 0.0204(4) Uani 1 1 d
C7 C 0.2419(2) -0.0875(2) 0.43850(16) 0.0239(5) Uani 1 1 d
C5 C 0.1254(2) -0.3148(2) 0.52606(17) 0.0269(5) Uani 1 1 d
C4 C 0.2697(3) -0.3853(2) 0.52755(17) 0.0269(5) Uani 1 1 d
C6 C 0.1121(3) -0.1656(3) 0.48104(17) 0.0272(5) Uani 1 1 d
O2 O 0.71819(15) 0.21895(14) 0.02326(11) 0.0255(3) Uani 1 1 d
N5 N 0.9370(2) 0.34228(18) -0.04400(13) 0.0219(4) Uani 1 1 d
N4 N 0.9447(2) 0.1068(2) 0.06413(14) 0.0266(4) Uani 1 1 d
C16 C 0.8595(2) 0.2216(2) 0.01538(14) 0.0184(4) Uani 1 1 d
C17 C 0.8732(2) 0.4848(2) -0.08419(15) 0.0193(4) Uani 1 1 d
C18 C 0.7288(2) 0.5323(2) -0.04115(16) 0.0224(5) Uani 1 1 d
C21 C 0.9626(2) 0.5821(2) -0.16858(16) 0.0237(5) Uani 1 1 d
C19 C 0.6740(3) 0.6753(2) -0.08318(17) 0.0271(5) Uani 1 1 d
C20 C 0.7626(3) 0.7709(2) -0.16720(17) 0.0291(5) Uani 1 1 d
C22 C 0.9070(3) 0.7245(2) -0.20938(17) 0.0270(5) Uani 1 1 d

loop_
_atom_site_aniso_label
_atom_site_aniso_U_11
_atom_site_aniso_U_22
_atom_site_aniso_U_33
_atom_site_aniso_U_23
_atom_site_aniso_U_13
_atom_site_aniso_U_12
O5 0.0176(7) 0.0181(8) 0.0391(8) 0.0027(7) -0.0014(6) 0.0008(6)
O3 0.0166(7) 0.0225(8) 0.0392(8) -0.0082(7) 0.0030(6) -0.0035(6)
O4 0.0184(8) 0.0139(8) 0.0494(9) -0.0049(7) 0.0022(7) -0.0049(6)
O6 0.0155(7) 0.0171(8) 0.0380(8) -0.0047(7) 0.0014(7) -0.0031(6)
O1 0.0188(7) 0.0171(8) 0.0417(9) -0.0088(7) 0.0025(7) 0.0008(6)
O7 0.0287(8) 0.0163(8) 0.0373(8) -0.0006(7) -0.0063(7) -0.0055(7)
C10 0.0184(10) 0.0165(10) 0.0171(9) -0.0034(8) -0.0036(8) -0.0023(8)
N2 0.0209(9) 0.0133(10) 0.0309(9) -0.0047(8) 0.0019(7) -0.0001(8)
N1 0.0241(10) 0.0161(9) 0.0287(9) -0.0066(8) -0.0063(8) 0.0015(8)
N3 0.0187(10) 0.0174(11) 0.0448(12) -0.0067(9) 0.0013(9) -0.0017(9)
O8 0.0282(9) 0.0218(9) 0.0452(9) -0.0092(7) 0.0009(7) 0.0084(7)
C13 0.0183(10) 0.0158(10) 0.0183(9) -0.0036(8) -0.0025(8) -0.0039(8)
C9 0.0195(10) 0.0163(11) 0.0202(10) -0.0056(8) -0.0035(8) -0.0042(9)
C8 0.0221(10) 0.0118(10) 0.0206(10) -0.0053(8) -0.0054(8) 0.0012(8)
C14 0.0156(10) 0.0193(11) 0.0240(10) -0.0075(9) -0.0019(8) -0.0004(9)
C15 0.0187(10) 0.0196(11) 0.0231(10) -0.0070(9) -0.0001(8) -0.0030(9)
C11 0.0183(10) 0.0153(11) 0.0226(10) -0.0031(8) -0.0052(8) -0.0010(8)
C3 0.0226(11) 0.0181(11) 0.0266(11) -0.0036(9) -0.0013(9) 0.0018(9)
C12 0.0187(10) 0.0133(11) 0.0221(10) -0.0049(9) -0.0044(8) 0.0018(9)
C2 0.0193(10) 0.0195(11) 0.0173(9) -0.0046(8) 0.0013(8) -0.0026(9)
C1 0.0194(10) 0.0192(11) 0.0220(10) -0.0065(9) -0.0025(8) -0.0004(9)
C7 0.0240(11) 0.0177(12) 0.0257(10) -0.0030(9) -0.0020(9) 0.0011(9)
C5 0.0210(11) 0.0263(13) 0.0298(11) -0.0070(10) 0.0030(9) -0.0043(10)
C4 0.0283(12) 0.0185(12) 0.0294(11) -0.0032(10) -0.0003(10) -0.0027(10)
C6 0.0194(11) 0.0284(13) 0.0311(11) -0.0088(10) -0.0011(9) 0.0027(10)
O2 0.0180(7) 0.0148(8) 0.0387(8) -0.0006(6) -0.0043(6) -0.0033(6)
N5 0.0148(9) 0.0163(9) 0.0314(9) -0.0028(8) -0.0028(8) -0.0024(8)
N4 0.0217(10) 0.0185(10) 0.0352(10) -0.0020(8) -0.0061(9) 0.0003(8)
C16 0.0198(10) 0.0176(11) 0.0190(9) -0.0070(8) -0.0021(8) -0.0031(9)
C17 0.0221(10) 0.0160(11) 0.0222(10) -0.0062(8) -0.0066(8) -0.0039(9)
C18 0.0237(11) 0.0178(11) 0.0248(11) -0.0061(9) -0.0015(9) -0.0026(9)
C21 0.0221(11) 0.0225(12) 0.0264(11) -0.0080(9) -0.0007(9) -0.0055(10)
C19 0.0274(12) 0.0233(12) 0.0318(12) -0.0120(10) -0.0045(10) 0.0027(10)
C20 0.0430(14) 0.0159(12) 0.0289(12) -0.0054(10) -0.0121(11) 0.0020(11)
C22 0.0357(13) 0.0194(12) 0.0239(11) -0.0019(9) -0.0034(10) -0.0090(10)

loop_
_atom_type_symbol
_atom_type_description
_atom_type_scat_dispersion_real
_atom_type_scat_dispersion_imag
_atom_type_scat_source
C C 0.0033 0.0016 'International Tables Vol C Tables 4.2.6.8 and 6.1.1.4'
H H 0.0000 0.0000 'International Tables Vol C Tables 4.2.6.8 and 6.1.1.4'
N N 0.0061 0.0033 'International Tables Vol C Tables 4.2.6.8 and 6.1.1.4'
O O 0.0106 0.0060 'International Tables Vol C Tables 4.2.6.8 and 6.1.1.4'

loop_
_geom_angle_atom_site_label_1
_geom_angle_atom_site_label_2
_geom_angle_atom_site_label_3
_geom_angle
C9 C10 C12 119.91(18)
C9 C10 C11 123.78(17)
C12 C10 C11 116.31(18)
C1 N2 C2 128.33(18)
O7 N1 O8 123.42(17)
O7 N1 C8 118.57(16)
O8 N1 C8 118.00(16)
C14 C13 C12 119.29(17)
C14 C13 C15 120.29(17)
C12 C13 C15 120.42(18)
C10 C9 C8 117.90(17)
C14 C8 C9 123.17(19)
C14 C8 N1 118.10(18)
C9 C8 N1 118.72(16)
C8 C14 C13 118.49(18)
O3 C15 O4 124.59(17)
O3 C15 C13 122.79(19)
O4 C15 C13 112.62(16)
O5 C11 O6 123.82(18)
O5 C11 C10 121.01(17)
O6 C11 C10 115.17(17)
C2 C3 C4 119.4(2)
C13 C12 C10 121.22(19)
C3 C2 C7 119.50(18)
C3 C2 N2 123.69(19)
C7 C2 N2 116.79(18)
O1 C1 N3 122.25(19)
O1 C1 N2 122.58(17)
N3 C1 N2 115.17(19)
C6 C7 C2 120.3(2)
C6 C5 C4 119.3(2)
C5 C4 C3 121.2(2)
C5 C6 C7 120.3(2)
C16 N5 C17 126.92(17)
O2 C16 N4 122.15(18)
O2 C16 N5 122.14(19)
N4 C16 N5 115.71(18)
C18 C17 C21 119.44(19)
C18 C17 N5 122.80(17)
C21 C17 N5 117.72(18)
C17 C18 C19 119.9(2)
C22 C21 C17 120.1(2)
C20 C19 C18 120.4(2)
C22 C20 C19 119.9(2)
C20 C22 C21 120.3(2)

loop_
_geom_bond_atom_site_label_1
_geom_bond_atom_site_label_2
_geom_bond_distance
O5 C11 1.217(2)
O3 C15 1.225(2)
O4 C15 1.311(2)
O6 C11 1.315(2)
O1 C1 1.244(2)
O7 N1 1.232(2)
C10 C9 1.382(3)
C10 C12 1.392(3)
C10 C11 1.494(3)
N2 C1 1.363(2)
N2 C2 1.417(2)
N1 O8 1.232(2)
N1 C8 1.469(2)
N3 C1 1.343(2)
C13 C14 1.387(3)
C13 C12 1.389(3)
C13 C15 1.496(2)
C9 C8 1.386(3)
C8 C14 1.380(3)
C3 C2 1.388(3)
C3 C4 1.388(3)
C2 C7 1.395(3)
C7 C6 1.384(3)
C5 C6 1.381(3)
C5 C4 1.382(3)
O2 C16 1.245(2)
N5 C16 1.367(2)
N5 C17 1.409(3)
N4 C16 1.332(3)
C17 C18 1.389(3)
C17 C21 1.396(3)
C18 C19 1.390(3)
C21 C22 1.384(3)
C19 C20 1.382(3)
C20 C22 1.381(3)

loop_
_geom_hbond_atom_site_label_D
_geom_hbond_atom_site_label_H
_geom_hbond_atom_site_label_A
_geom_hbond_distance_DH
_geom_hbond_distance_HA
_geom_hbond_distance_DA
_geom_hbond_angle_DHA
_geom_hbond_site_symmetry_A
C18 H5 O2 0.94(2) 2.39(2) 2.894(2) 113.2(14) .
N3 H13 O8 0.88(3) 2.21(3) 3.084(3) 174(2) .
C3 H16 O1 0.96(2) 2.28(2) 2.888(2) 120.5(16) .
N2 H15 O7 0.86(2) 2.30(3) 3.151(2) 171(2) .
N5 H10 O3 0.87(2) 2.37(2) 3.113(2) 143.4(18) 2_765
N4 H11 O3 0.86(2) 2.43(2) 3.045(2) 129(2) 2_765
N3 H14 O5 0.93(3) 1.98(3) 2.889(3) 168(2) 1_645
N4 H12 O3 0.94(3) 2.25(3) 3.135(2) 156(2) 1_545
O4 H1 O2 1.02(3) 1.53(3) 2.5232(18) 164(2) 1_565
O6 H21 O1 0.96(3) 1.66(3) 2.610(2) 170(2) 1_465
